data_1540284
loop_
_publ_author_name
'Klinkert, B.'
'Jansen, M.'

_publ_section_title
;
 Darstellung und Kristallstruktur von Cs2 Mn (P O3)4
;
_journal_name_full 'Zeitschrift fuer Anorganische und Allgemeine Chemie'
_journal_page_first 102
_journal_page_last 108
_journal_volume 570
_journal_year 1989
_chemical_formula_sum 'Cs2 Mn O12 P4'
_chemical_name_systematic 'Cs2 Mn (P O3)4'
_space_group_IT_number 14
_symmetry_space_group_name_Hall '-P 2yn'
_symmetry_space_group_name_H-M 'P 1 21/n 1'
_cell_angle_alpha 90
_cell_angle_beta 101.97
_cell_angle_gamma 90
_cell_formula_units_Z 4
_cell_length_a 7.9762
_cell_length_b 13.2491
_cell_length_c 11.5462
_cell_volume 1193.642
_citation_journal_id_ASTM ZAACAB
_cod_data_source_file Klinkert_ZAACAB_1989_1179.cif
_cod_data_source_block Cs2Mn1O12P4
_cod_original_sg_symbol_Hall '-P 2ybc (x-z,y,z)'
_cod_original_formula_sum 'Cs2 Mn1 O12 P4'
_cod_database_code 1540284

loop_
_symmetry_equiv_pos_as_xyz
x,y,z
-x+1/2,y+1/2,-z+1/2
-x,-y,-z
x-1/2,-y-1/2,z-1/2

loop_
_atom_site_label
_atom_site_type_symbol
_atom_site_fract_x
_atom_site_fract_y
_atom_site_fract_z
_atom_site_occupancy
_atom_site_U_iso_or_equiv
O5 O-2 0.287 0.2483 0.8486 1 0.0
Mn1 Mn+2 0.2402 0.1454 0.987 1 0.0
O1 O-2 0.5619 0.2475 0.7717 1 0.0
P3 P+5 0.67 0.0923 0.0876 1 0.0
O4 O-2 0.7095 0.0888 0.7495 1 0.0
O11 O-2 0.4403 0.1222 0.6053 1 0.0
O10 O-2 0.9758 0.1428 0.8885 1 0.0
O12 O-2 0.7068 0.2277 0.6016 1 0.0
O9 O-2 0.1524 0.0358 0.1046 1 0.0
O2 O-2 0.8149 0.1603 0.1645 1 0.0
P1 P+5 0.5952 0.1737 0.6702 1 0.0
O8 O-2 0.5014 0.1377 0.094 1 0.0
Cs1 Cs+1 0.0757 0.1211 0.6355 1 0.0
O3 O-2 0.7022 0.1185 0.9588 1 0.0
P2 P+5 0.9056 0.1867 0.2981 1 0.0
Cs2 Cs+1 0.414 0.1247 0.3437 1 0.0
O6 O-2 0.9811 0.0977 0.3648 1 0.0
O7 O-2 0.2982 0.0159 0.8833 1 0.0
P4 P+5 0.8255 0.0746 0.879 1 0.0
